data_7063244
loop_
_publ_author_name
'Cebotari, Diana'
'Calancea, Sergiu'
'Garbuz, Olga'
'Balan, Greta'
'Marrot, J\'er\^ome'
'Shova, Sergiu'
'Gu\'erineau, Vincent'
'Touboul, David'
'Tsapkov, Victor'
'Gulea, Aurelian'
'Floquet, S\'ebastien'

_publ_section_title
;
 Synthesis, structure and biological properties of a series of
 dicopper(bis-thiosemicarbazone) complexes
;
_journal_issue 26
_journal_name_full 'New Journal of Chemistry'
_journal_page_first 12043
_journal_page_last 12053
_journal_paper_doi 10.1039/D4NJ00342J
_journal_volume 48
_journal_year 2024
_chemical_formula_moiety 'C22 H30 Cu2 N6 O2 S2'
_chemical_formula_sum 'C22 H30 Cu2 N6 O2 S2'
_chemical_formula_weight 601.72
_space_group_crystal_system triclinic
_space_group_IT_number 2
_space_group_name_Hall '-P 1'
_space_group_name_H-M_alt 'P -1'
_atom_sites_solution_hydrogens geom
_atom_sites_solution_primary dual
_audit_creation_date 2023-07-10
_audit_creation_method
;
Olex2 1.5
(compiled 2023.03.06 svn.rbb2c1857 for OlexSys, GUI svn.r6748)
;
_audit_update_record
;
2024-06-03 deposited with the CCDC.	2024-06-05 downloaded from the CCDC.
;
_cell_angle_alpha 93.979(2)
_cell_angle_beta 111.0990(10)
_cell_angle_gamma 113.0480(10)
_cell_formula_units_Z 4
_cell_length_a 12.7043(2)
_cell_length_b 13.4872(3)
_cell_length_c 17.5847(3)
_cell_measurement_reflns_used 5526
_cell_measurement_temperature 100(2)
_cell_measurement_theta_max 28.598267874846563
_cell_measurement_theta_min 1.305157955923132
_cell_volume 2507.85(9)
_computing_data_reduction
;
DIALS 3.8.0-gdc8ae18-release (Winter, G. et al., 2018) 
dials.scale (Beilsten-Edmands, J. et al., 2020) 
XIA2 3.8.0-g3d57088-dials-3.8 (Winter, G., 2010) 
;
_computing_molecular_graphics 'Olex2 1.5 (Dolomanov et al., 2009)'
_computing_publication_material 'Olex2 1.5 (Dolomanov et al., 2009)'
_computing_structure_refinement 'SHELXL 2019/3 (Sheldrick, 2015)'
_computing_structure_solution 'SHELXT 2018/2 (Sheldrick, 2018)'
_diffrn_ambient_temperature 100.15
_diffrn_measured_fraction_theta_full 0.871
_diffrn_measured_fraction_theta_max 0.696
_diffrn_measurement_device_type 'PROXIMA 2A - Synchrotron SOLEIL'
_diffrn_measurement_method '\f scan'
_diffrn_radiation_type synchrotron
_diffrn_radiation_wavelength 0.72932
_diffrn_reflns_av_R_equivalents 0.0584
_diffrn_reflns_av_unetI/netI 0.0596
_diffrn_reflns_Laue_measured_fraction_full 0.871
_diffrn_reflns_Laue_measured_fraction_max 0.696
_diffrn_reflns_limit_h_max 16
_diffrn_reflns_limit_h_min -16
_diffrn_reflns_limit_k_max 13
_diffrn_reflns_limit_k_min -14
_diffrn_reflns_limit_l_max 23
_diffrn_reflns_limit_l_min -23
_diffrn_reflns_number 23226
_diffrn_reflns_point_group_measured_fraction_full 0.871
_diffrn_reflns_point_group_measured_fraction_max 0.696
_diffrn_reflns_theta_full 25.950
_diffrn_reflns_theta_max 30.649
_diffrn_reflns_theta_min 1.314
_diffrn_source synchrotron
_exptl_absorpt_coefficient_mu 2.031
_exptl_absorpt_correction_T_max 1.0
_exptl_absorpt_correction_T_min 0.9708905694910015
_exptl_absorpt_correction_type empirical
_exptl_absorpt_process_details
;
DIALS 3.8.0-gdc8ae18-release (Winter, G. et al., 2018) 
dials.scale (Beilsten-Edmands, J. et al., 2020) 
XIA2 3.8.0-g3d57088-dials-3.8 (Winter, G., 2010) 
;
_exptl_crystal_colour black
_exptl_crystal_density_diffrn 1.594
_exptl_crystal_description parallelepiped
_exptl_crystal_F_000 1240
_exptl_crystal_size_max 0.05
_exptl_crystal_size_mid 0.03
_exptl_crystal_size_min 0.03
_refine_diff_density_max 1.235
_refine_diff_density_min -1.574
_refine_diff_density_rms 0.233
_refine_ls_extinction_method none
_refine_ls_goodness_of_fit_ref 1.085
_refine_ls_hydrogen_treatment constr
_refine_ls_matrix_type full
_refine_ls_number_parameters 621
_refine_ls_number_reflns 9980
_refine_ls_number_restraints 0
_refine_ls_restrained_S_all 1.085
_refine_ls_R_factor_all 0.0697
_refine_ls_R_factor_gt 0.0640
_refine_ls_shift/su_max 0.001
_refine_ls_shift/su_mean 0.000
_refine_ls_structure_factor_coef Fsqd
_refine_ls_weighting_details 'w=1/[\s^2^(Fo^2^)+(0.0899P)^2^+10.6102P] where P=(Fo^2^+2Fc^2^)/3'
_refine_ls_weighting_scheme calc
_refine_ls_wR_factor_gt 0.1808
_refine_ls_wR_factor_ref 0.1835
_reflns_Friedel_coverage 0.000
_reflns_number_gt 8820
_reflns_number_total 9980
_reflns_threshold_expression 'I > 2\s(I)'
_cod_data_source_file d4nj00342j2.cif
_cod_data_source_block dc289_2_a
_cod_depositor_comments 'Adding full bibliography for 7063243--7063248.cif.'
_cod_original_cell_volume 2507.84(8)
_cod_database_code 7063244
_shelx_shelxl_version_number 2019/3
_shelx_space_group_comment
;
The symmetry employed for this shelxl refinement is uniquely defined
by the following loop, which should always be used as a source of
symmetry information in preference to the above space-group names.
They are only intended as comments.
;
_shelx_estimated_absorpt_t_max 0.942
_shelx_estimated_absorpt_t_min 0.905
_olex2_refinement_description
;
1. Fixed Uiso
 At 1.2 times of:
  All C(H) groups, All C(H,H) groups, All N(H) groups
 At 1.5 times of:
  All C(H,H,H) groups
2.a Secondary CH2 refined with riding coordinates:
 C13A(H13A,H13B), C13B(H13C,H13D), C2(H2A,H2B), C13C(H13E,H13F), C13D(H13G,
 H13H), C5(H5E,H5F)
2.b Aromatic/amide H refined with riding coordinates:
 N1A(H1A), C5A(H5A), C7A(H7A), C14A(H14A), N1B(H1B), C5B(H5B), C7B(H7B),
 C14B(H14B), N1C(H1C), C5C(H5C), C7C(H7C), C14C(H14C), N1D(H1D), C5D(H5D),
 C7D(H7D), C14D(H14D)
2.c X=CH2 refined with riding coordinates:
 C15A(H15A,H15B), C15B(H15C,H15D), C15C(H15E,H15F), C15D(H15G,H15H)
2.d Idealised Me refined as rotating group:
 C11A(H11A,H11B,H11C), C11B(H11D,H11E,H11F), C11C(H11G,H11H,H11I), C3(H3A,H3B,
 H3C), C11D(H11J,H11K,H11L), C11E(H11M,H11N,H11O), C11F(H11P,H11Q,H11R), C6(H6A,
 H6B,H6C)
;
_olex2_submission_special_instructions 'No special instructions were received'

loop_
_space_group_symop_operation_xyz
'x, y, z'
'-x, -y, -z'

loop_
_atom_site_label
_atom_site_type_symbol
_atom_site_fract_x
_atom_site_fract_y
_atom_site_fract_z
_atom_site_U_iso_or_equiv
_atom_site_adp_type
_atom_site_occupancy
_atom_site_site_symmetry_order
_atom_site_calc_flag
_atom_site_refinement_flags_posn
_atom_site_refinement_flags_adp
_atom_site_refinement_flags_occupancy
_atom_site_disorder_assembly
_atom_site_disorder_group
Cu1 Cu 0.22161(5) 0.49517(5) 1.00891(4) 0.01867(16) Uani 1 1 d . . . . .
Cu2 Cu -0.05077(5) 0.44114(5) 0.89963(3) 0.01722(15) Uani 1 1 d . . . . .
Cu3 Cu -0.14289(5) 0.02427(5) 0.34367(4) 0.01921(16) Uani 1 1 d . . . . .
Cu4 Cu 0.11590(5) 0.07273(5) 0.47501(4) 0.01767(15) Uani 1 1 d . . . . .
S1A S 0.40941(10) 0.64222(11) 1.06494(8) 0.0223(3) Uani 1 1 d . . . . .
S1B S -0.16733(10) 0.52818(11) 0.84456(7) 0.0207(3) Uani 1 1 d . . . . .
S1C S -0.31147(11) -0.11580(11) 0.24156(8) 0.0266(3) Uani 1 1 d . . . . .
S1D S 0.23156(10) -0.01685(11) 0.52203(8) 0.0215(3) Uani 1 1 d . . . . .
N1A N 0.6174(4) 0.6190(4) 1.1416(3) 0.0252(9) Uani 1 1 d . . . . .
H1A H 0.651985 0.691887 1.158346 0.030 Uiso 1 1 calc R U . . .
C2A C 0.4895(4) 0.5615(4) 1.0952(3) 0.0214(10) Uani 1 1 d . . . . .
N3A N 0.4398(3) 0.4537(4) 1.0766(3) 0.0215(9) Uani 1 1 d . . . . .
N4A N 0.3102(3) 0.4044(4) 1.0270(3) 0.0206(9) Uani 1 1 d . . . . .
C5A C 0.2605(4) 0.2985(4) 0.9982(3) 0.0203(10) Uani 1 1 d . . . . .
H5A H 0.315573 0.264726 1.014288 0.024 Uiso 1 1 calc R U . . .
C6A C 0.1285(4) 0.2253(4) 0.9437(3) 0.0195(10) Uani 1 1 d . . . . .
C7A C 0.0967(4) 0.1122(4) 0.9214(3) 0.0197(10) Uani 1 1 d . . . . .
H7A H 0.161050 0.089038 0.943157 0.024 Uiso 1 1 calc R U . . .
C8A C -0.0251(4) 0.0323(4) 0.8688(3) 0.0198(10) Uani 1 1 d . . . . .
C9A C 0.0342(4) 0.2621(4) 0.9126(3) 0.0153(9) Uani 1 1 d . . . . .
C10A C -0.0598(4) -0.0912(4) 0.8460(3) 0.0227(10) Uani 1 1 d . . . . .
C11A C 0.0350(5) -0.1213(5) 0.9089(4) 0.0378(15) Uani 1 1 d . . . . .
H11A H 0.117213 -0.083407 0.907081 0.057 Uiso 1 1 calc R U . . .
H11B H 0.005658 -0.201844 0.894453 0.057 Uiso 1 1 calc R U . . .
H11C H 0.043190 -0.097893 0.965577 0.057 Uiso 1 1 calc R U . . .
C11B C -0.0659(6) -0.1215(5) 0.7585(4) 0.0349(13) Uani 1 1 d . . . . .
H11D H -0.129838 -0.105895 0.717321 0.052 Uiso 1 1 calc R U . . .
H11E H -0.088329 -0.200733 0.743488 0.052 Uiso 1 1 calc R U . . .
H11F H 0.016507 -0.077361 0.758661 0.052 Uiso 1 1 calc R U . . .
C11C C -0.1901(5) -0.1631(5) 0.8450(3) 0.0286(11) Uani 1 1 d . . . . .
H11G H -0.187592 -0.143482 0.900591 0.043 Uiso 1 1 calc R U . . .
H11H H -0.210401 -0.241867 0.830985 0.043 Uiso 1 1 calc R U . . .
H11I H -0.254859 -0.149244 0.802878 0.043 Uiso 1 1 calc R U . . .
O12A O 0.0603(3) 0.3683(3) 0.9352(2) 0.0192(7) Uani 1 1 d . . . . .
C13A C 0.6980(4) 0.5631(5) 1.1639(3) 0.0247(11) Uani 1 1 d . . . . .
H13A H 0.781007 0.612021 1.165459 0.030 Uiso 1 1 calc R U . . .
H13B H 0.659825 0.494446 1.119351 0.030 Uiso 1 1 calc R U . . .
C14A C 0.7185(5) 0.5329(5) 1.2470(4) 0.0335(14) Uani 1 1 d . . . . .
H14A H 0.754407 0.591128 1.295647 0.040 Uiso 1 1 calc R U . . .
C15A C 0.6904(6) 0.4323(6) 1.2568(5) 0.0427(16) Uani 1 1 d . . . . .
H15A H 0.654435 0.372022 1.209505 0.051 Uiso 1 1 calc R U . . .
H15B H 0.705982 0.419108 1.311272 0.051 Uiso 1 1 calc R U . . .
N1B N -0.4050(4) 0.4116(4) 0.7293(3) 0.0236(9) Uani 1 1 d . . . . .
H1B H -0.470492 0.349813 0.695183 0.028 Uiso 1 1 calc R U . . .
C2B C -0.2992(4) 0.4039(4) 0.7776(3) 0.0192(10) Uani 1 1 d . . . . .
N3B N -0.3021(3) 0.3058(4) 0.7694(2) 0.0208(9) Uani 1 1 d . . . . .
N4B N -0.1912(3) 0.3045(4) 0.8211(2) 0.0187(8) Uani 1 1 d . . . . .
C5B C -0.1904(4) 0.2096(4) 0.8122(3) 0.0189(10) Uani 1 1 d . . . . .
H5B H -0.266301 0.149789 0.771891 0.023 Uiso 1 1 calc R U . . .
C6B C -0.0884(4) 0.1819(4) 0.8556(3) 0.0178(9) Uani 1 1 d . . . . .
C7B C -0.1140(4) 0.0705(4) 0.8361(3) 0.0191(10) Uani 1 1 d . . . . .
H7B H -0.197213 0.018129 0.798206 0.023 Uiso 1 1 calc R U . . .
C13B C -0.4188(5) 0.5122(5) 0.7293(3) 0.0278(12) Uani 1 1 d . . . . .
H13C H -0.368947 0.561622 0.786658 0.033 Uiso 1 1 calc R U . . .
H13D H -0.508537 0.494314 0.713200 0.033 Uiso 1 1 calc R U . . .
C14B C -0.3745(5) 0.5731(5) 0.6678(4) 0.0389(14) Uani 1 1 d . . . . .
H14B H -0.306358 0.568365 0.659859 0.047 Uiso 1 1 calc R U . . .
C15B C -0.4251(6) 0.6306(6) 0.6261(4) 0.0400(14) Uani 1 1 d . . . . .
H15C H -0.493382 0.636720 0.632819 0.048 Uiso 1 1 calc R U . . .
H15D H -0.393801 0.666560 0.588884 0.048 Uiso 1 1 calc R U . . .
O1 O 0.1081(3) 0.5645(3) 0.9774(2) 0.0193(7) Uani 1 1 d . . . . .
C2 C 0.1502(4) 0.6753(4) 0.9665(3) 0.0206(10) Uani 1 1 d . . . . .
H2A H 0.228834 0.724939 1.016417 0.025 Uiso 1 1 calc R U . . .
H2B H 0.085668 0.700738 0.963174 0.025 Uiso 1 1 calc R U . . .
C3 C 0.1744(5) 0.6855(5) 0.8885(4) 0.0303(12) Uani 1 1 d . . . . .
H3A H 0.239262 0.661745 0.891706 0.045 Uiso 1 1 calc R U . . .
H3B H 0.203428 0.763087 0.884576 0.045 Uiso 1 1 calc R U . . .
H3C H 0.096283 0.638408 0.838581 0.045 Uiso 1 1 calc R U . . .
N1C N -0.5107(4) -0.0860(4) 0.1518(3) 0.0311(11) Uani 1 1 d . . . . .
H1C H -0.544620 -0.158224 0.131282 0.037 Uiso 1 1 calc R U . . .
C2C C -0.3885(4) -0.0338(5) 0.2071(3) 0.0242(11) Uani 1 1 d . . . . .
N3C N -0.3356(4) 0.0768(4) 0.2311(3) 0.0252(10) Uani 1 1 d . . . . .
N4C N -0.2111(4) 0.1212(4) 0.2917(3) 0.0214(9) Uani 1 1 d . . . . .
C5C C -0.1514(4) 0.2279(4) 0.3095(3) 0.0218(10) Uani 1 1 d . . . . .
H5C H -0.197377 0.264938 0.280377 0.026 Uiso 1 1 calc R U . . .
C6C C -0.0221(4) 0.2978(4) 0.3690(3) 0.0206(10) Uani 1 1 d . . . . .
C7C C 0.0221(4) 0.4122(4) 0.3738(3) 0.0221(11) Uani 1 1 d . . . . .
H7C H -0.033954 0.437073 0.338487 0.027 Uiso 1 1 calc R U . . .
C8C C 0.1426(4) 0.4903(4) 0.4273(3) 0.0207(10) Uani 1 1 d . . . . .
C9C C 0.0593(4) 0.2588(4) 0.4218(3) 0.0184(10) Uani 1 1 d . . . . .
C10C C 0.1846(5) 0.6150(5) 0.4338(4) 0.0289(12) Uani 1 1 d . . . . .
C11D C 0.1125(6) 0.6352(6) 0.3492(5) 0.0489(18) Uani 1 1 d . . . . .
H11J H 0.024080 0.610285 0.339345 0.073 Uiso 1 1 calc R U . . .
H11K H 0.116774 0.593324 0.303519 0.073 Uiso 1 1 calc R U . . .
H11L H 0.150932 0.714618 0.351285 0.073 Uiso 1 1 calc R U . . .
C11E C 0.1570(12) 0.6611(8) 0.5012(7) 0.088(4) Uani 1 1 d . . . . .
H11M H 0.067168 0.619758 0.487990 0.132 Uiso 1 1 calc R U . . .
H11N H 0.178371 0.739776 0.503511 0.132 Uiso 1 1 calc R U . . .
H11O H 0.207495 0.653837 0.555684 0.132 Uiso 1 1 calc R U . . .
C11F C 0.3247(6) 0.6766(6) 0.4514(5) 0.0492(18) Uani 1 1 d . . . . .
H11P H 0.344555 0.752209 0.444154 0.074 Uiso 1 1 calc R U . . .
H11Q H 0.341821 0.636886 0.412036 0.074 Uiso 1 1 calc R U . . .
H11R H 0.377026 0.679793 0.509142 0.074 Uiso 1 1 calc R U . . .
O12C O 0.0193(3) 0.1506(3) 0.4199(2) 0.0198(8) Uani 1 1 d . . . . .
C13C C -0.5909(5) -0.0291(5) 0.1236(3) 0.0294(12) Uani 1 1 d . . . . .
H13E H -0.565110 0.031983 0.171045 0.035 Uiso 1 1 calc R U . . .
H13F H -0.679307 -0.082477 0.109016 0.035 Uiso 1 1 calc R U . . .
C14C C -0.5859(5) 0.0177(5) 0.0500(4) 0.0342(14) Uani 1 1 d . . . . .
H14C H -0.606809 -0.031387 -0.000272 0.041 Uiso 1 1 calc R U . . .
C15C C -0.5537(6) 0.1245(7) 0.0508(5) 0.0501(19) Uani 1 1 d . . . . .
H15E H -0.532364 0.175391 0.100246 0.060 Uiso 1 1 calc R U . . .
H15F H -0.552208 0.149677 0.001927 0.060 Uiso 1 1 calc R U . . .
N1D N 0.4747(4) 0.0970(4) 0.6305(3) 0.0290(10) Uani 1 1 d . . . . .
H1D H 0.543497 0.158745 0.660819 0.035 Uiso 1 1 calc R U . . .
C2D C 0.3700(4) 0.1071(5) 0.5824(3) 0.0222(11) Uani 1 1 d . . . . .
N3D N 0.3801(3) 0.2074(4) 0.5851(3) 0.0232(9) Uani 1 1 d . . . . .
N4D N 0.2699(3) 0.2106(4) 0.5330(2) 0.0188(9) Uani 1 1 d . . . . .
C5D C 0.2804(4) 0.3089(4) 0.5280(3) 0.0210(11) Uani 1 1 d . . . . .
H5D H 0.360362 0.369358 0.562153 0.025 Uiso 1 1 calc R U . . .
C6D C 0.1838(4) 0.3371(4) 0.4760(3) 0.0207(10) Uani 1 1 d . . . . .
C7D C 0.2219(5) 0.4510(5) 0.4778(3) 0.0248(11) Uani 1 1 d . . . . .
H7D H 0.305420 0.502927 0.515338 0.030 Uiso 1 1 calc R U . . .
C13D C 0.4826(5) -0.0066(5) 0.6359(4) 0.0296(12) Uani 1 1 d . . . . .
H13G H 0.398748 -0.069110 0.600435 0.036 Uiso 1 1 calc R U . . .
H13H H 0.504864 -0.013292 0.694773 0.036 Uiso 1 1 calc R U . . .
C14D C 0.5789(5) -0.0163(5) 0.6084(3) 0.0275(11) Uani 1 1 d . . . . .
H14D H 0.607577 0.032032 0.575773 0.033 Uiso 1 1 calc R U . . .
C15D C 0.6243(5) -0.0864(5) 0.6266(4) 0.0357(13) Uani 1 1 d . . . . .
H15G H 0.597347 -0.135800 0.659125 0.043 Uiso 1 1 calc R U . . .
H15H H 0.684577 -0.088675 0.607532 0.043 Uiso 1 1 calc R U . . .
O4 O -0.0487(3) -0.0503(3) 0.4056(2) 0.0203(7) Uani 1 1 d . . . . .
C5 C -0.0670(4) -0.1580(4) 0.3712(3) 0.0194(9) Uani 1 1 d . . . . .
H5E H -0.158103 -0.209975 0.346778 0.023 Uiso 1 1 calc R U . . .
H5F H -0.022659 -0.185507 0.416909 0.023 Uiso 1 1 calc R U . . .
C6 C -0.0186(5) -0.1571(5) 0.3038(3) 0.0249(11) Uani 1 1 d . . . . .
H6A H -0.060773 -0.128209 0.259054 0.037 Uiso 1 1 calc R U . . .
H6B H -0.036469 -0.232915 0.280320 0.037 Uiso 1 1 calc R U . . .
H6C H 0.072621 -0.109541 0.328556 0.037 Uiso 1 1 calc R U . . .

loop_
_atom_site_aniso_label
_atom_site_aniso_U_11
_atom_site_aniso_U_22
_atom_site_aniso_U_33
_atom_site_aniso_U_23
_atom_site_aniso_U_13
_atom_site_aniso_U_12
Cu1 0.0154(2) 0.0130(4) 0.0243(3) 0.0025(2) 0.0042(2) 0.0074(2)
Cu2 0.0153(2) 0.0128(4) 0.0205(3) 0.0021(2) 0.0034(2) 0.0075(2)
Cu3 0.0174(2) 0.0128(4) 0.0229(3) 0.0026(2) 0.0041(2) 0.0067(2)
Cu4 0.0153(2) 0.0118(4) 0.0231(3) 0.0031(2) 0.0056(2) 0.0058(2)
S1A 0.0179(5) 0.0135(7) 0.0302(6) 0.0035(5) 0.0052(4) 0.0068(4)
S1B 0.0187(5) 0.0152(7) 0.0240(5) 0.0026(4) 0.0034(4) 0.0090(4)
S1C 0.0222(5) 0.0169(8) 0.0299(6) -0.0018(5) 0.0010(5) 0.0088(5)
S1D 0.0188(5) 0.0135(7) 0.0292(6) 0.0032(5) 0.0068(4) 0.0078(4)
N1A 0.0166(17) 0.020(3) 0.032(2) 0.0023(17) 0.0036(16) 0.0071(16)
C2A 0.0171(19) 0.021(3) 0.023(2) 0.0030(19) 0.0048(17) 0.0097(19)
N3A 0.0159(16) 0.016(3) 0.030(2) 0.0043(17) 0.0054(15) 0.0088(16)
N4A 0.0152(16) 0.021(3) 0.0236(19) 0.0043(16) 0.0050(15) 0.0097(16)
C5A 0.0185(19) 0.013(3) 0.029(2) 0.0053(19) 0.0071(18) 0.0102(18)
C6A 0.0195(19) 0.016(3) 0.023(2) 0.0028(18) 0.0083(17) 0.0097(18)
C7A 0.0198(19) 0.015(3) 0.025(2) 0.0041(18) 0.0076(17) 0.0101(18)
C8A 0.022(2) 0.015(3) 0.023(2) 0.0051(18) 0.0091(17) 0.0099(19)
C9A 0.0160(18) 0.005(3) 0.021(2) 0.0024(16) 0.0046(16) 0.0039(16)
C10A 0.024(2) 0.011(3) 0.030(2) 0.0043(19) 0.0077(19) 0.0095(19)
C11A 0.031(3) 0.016(4) 0.053(4) 0.006(3) 0.002(2) 0.012(2)
C11B 0.044(3) 0.022(3) 0.040(3) 0.002(2) 0.024(3) 0.010(2)
C11C 0.031(2) 0.022(3) 0.032(3) 0.011(2) 0.012(2) 0.011(2)
O12A 0.0174(14) 0.013(2) 0.0242(16) 0.0014(13) 0.0045(12) 0.0084(13)
C13A 0.0168(19) 0.022(3) 0.032(3) 0.006(2) 0.0065(18) 0.0087(19)
C14A 0.027(2) 0.034(4) 0.038(3) 0.006(2) 0.009(2) 0.017(2)
C15A 0.042(3) 0.048(5) 0.052(4) 0.021(3) 0.023(3) 0.029(3)
N1B 0.0180(17) 0.016(3) 0.030(2) 0.0029(17) 0.0024(16) 0.0085(16)
C2B 0.0144(18) 0.017(3) 0.024(2) 0.0067(18) 0.0048(16) 0.0071(17)
N3B 0.0145(16) 0.019(3) 0.0225(19) 0.0010(16) 0.0009(14) 0.0080(15)
N4B 0.0174(16) 0.017(3) 0.0204(18) 0.0019(15) 0.0046(14) 0.0097(15)
C5B 0.0150(18) 0.014(3) 0.022(2) 0.0018(17) 0.0037(16) 0.0049(17)
C6B 0.0181(18) 0.015(3) 0.021(2) 0.0052(17) 0.0073(16) 0.0087(18)
C7B 0.0177(18) 0.011(3) 0.024(2) 0.0007(17) 0.0051(17) 0.0054(17)
C13B 0.025(2) 0.023(3) 0.031(3) 0.004(2) 0.002(2) 0.016(2)
C14B 0.031(3) 0.033(4) 0.045(3) 0.002(3) 0.011(2) 0.013(2)
C15B 0.039(3) 0.032(4) 0.043(3) 0.015(3) 0.012(3) 0.014(3)
O1 0.0192(14) 0.009(2) 0.0262(17) 0.0046(13) 0.0050(13) 0.0073(13)
C2 0.021(2) 0.012(3) 0.028(2) 0.0069(19) 0.0084(18) 0.0077(18)
C3 0.029(2) 0.029(4) 0.036(3) 0.010(2) 0.014(2) 0.015(2)
N1C 0.0208(19) 0.022(3) 0.036(2) -0.0003(19) -0.0011(17) 0.0094(18)
C2C 0.020(2) 0.022(3) 0.024(2) 0.0014(19) 0.0006(18) 0.011(2)
N3C 0.0186(18) 0.022(3) 0.025(2) 0.0019(17) 0.0020(16) 0.0074(17)
N4C 0.0193(17) 0.020(3) 0.0216(19) 0.0033(16) 0.0041(15) 0.0099(17)
C5C 0.024(2) 0.018(3) 0.024(2) 0.0055(19) 0.0074(18) 0.011(2)
C6C 0.021(2) 0.015(3) 0.024(2) 0.0042(18) 0.0073(18) 0.0082(19)
C7C 0.026(2) 0.017(3) 0.027(2) 0.0084(19) 0.0100(19) 0.013(2)
C8C 0.027(2) 0.007(3) 0.030(2) 0.0065(18) 0.0132(19) 0.0082(19)
C9C 0.021(2) 0.011(3) 0.022(2) 0.0033(17) 0.0076(17) 0.0077(19)
C10C 0.034(3) 0.014(3) 0.038(3) 0.007(2) 0.014(2) 0.011(2)
C11D 0.038(3) 0.030(4) 0.066(5) 0.024(3) 0.009(3) 0.013(3)
C11E 0.164(10) 0.042(6) 0.102(8) 0.020(5) 0.107(8) 0.041(6)
C11F 0.033(3) 0.024(4) 0.067(5) 0.016(3) 0.002(3) 0.005(3)
O12C 0.0170(14) 0.013(2) 0.0241(16) 0.0056(13) 0.0051(12) 0.0050(13)
C13C 0.020(2) 0.029(3) 0.034(3) 0.002(2) 0.006(2) 0.012(2)
C14C 0.026(2) 0.040(4) 0.039(3) 0.011(3) 0.011(2) 0.019(2)
C15C 0.047(4) 0.055(6) 0.069(5) 0.036(4) 0.031(3) 0.033(4)
N1D 0.0194(18) 0.020(3) 0.042(3) 0.0044(19) 0.0042(18) 0.0113(17)
C2D 0.0182(19) 0.022(3) 0.028(2) 0.011(2) 0.0084(18) 0.0113(19)
N3D 0.0131(16) 0.019(3) 0.029(2) 0.0017(17) 0.0027(15) 0.0046(15)
N4D 0.0178(16) 0.014(3) 0.0235(19) 0.0041(15) 0.0068(15) 0.0077(15)
C5D 0.0164(19) 0.013(3) 0.027(2) 0.0034(18) 0.0064(17) 0.0030(17)
C6D 0.0192(19) 0.017(3) 0.022(2) 0.0045(18) 0.0059(17) 0.0077(19)
C7D 0.023(2) 0.019(3) 0.028(2) 0.005(2) 0.0077(19) 0.009(2)
C13D 0.024(2) 0.024(3) 0.043(3) 0.014(2) 0.013(2) 0.014(2)
C14D 0.026(2) 0.027(3) 0.028(2) 0.005(2) 0.007(2) 0.014(2)
C15D 0.039(3) 0.036(4) 0.042(3) 0.013(3) 0.018(3) 0.024(3)
O4 0.0220(15) 0.014(2) 0.0247(17) 0.0036(13) 0.0078(13) 0.0101(14)
C5 0.022(2) 0.004(3) 0.026(2) 0.0025(17) 0.0072(17) 0.0030(17)
C6 0.028(2) 0.021(3) 0.026(2) 0.003(2) 0.0097(19) 0.013(2)

loop_
_atom_type_symbol
_atom_type_description
_atom_type_scat_dispersion_real
_atom_type_scat_dispersion_imag
_atom_type_scat_source
C C 0.0037 0.0018 'International Tables Vol C Tables 4.2.6.8 and 6.1.1.4'
H H 0.0000 0.0000 'International Tables Vol C Tables 4.2.6.8 and 6.1.1.4'
Cu Cu 0.3149 1.3328 'International Tables Vol C Tables 4.2.6.8 and 6.1.1.4'
N N 0.0071 0.0036 'International Tables Vol C Tables 4.2.6.8 and 6.1.1.4'
O O 0.0122 0.0066 'International Tables Vol C Tables 4.2.6.8 and 6.1.1.4'
S S 0.1319 0.1323 'International Tables Vol C Tables 4.2.6.8 and 6.1.1.4'

loop_
_geom_angle_atom_site_label_1
_geom_angle_atom_site_label_2
_geom_angle_atom_site_label_3
_geom_angle
_geom_angle_site_symmetry_1
_geom_angle_site_symmetry_3
_geom_angle_publ_flag
S1A Cu1 Cu2 138.25(4) . . ?
N4A Cu1 Cu2 131.85(12) . . ?
N4A Cu1 S1A 87.23(13) . . ?
N4A Cu1 O12A 92.50(16) . . ?
N4A Cu1 O1 170.45(16) . . ?
O12A Cu1 Cu2 39.45(10) . . ?
O12A Cu1 S1A 166.76(11) . . ?
O1 Cu1 Cu2 38.62(10) . . ?
O1 Cu1 S1A 101.80(11) . . ?
O1 Cu1 O12A 78.00(14) . . ?
S1B Cu2 Cu1 139.60(4) . . ?
O12A Cu2 Cu1 39.20(10) . . ?
O12A Cu2 S1B 171.76(11) . . ?
N4B Cu2 Cu1 131.20(11) . . ?
N4B Cu2 S1B 87.38(12) . . ?
N4B Cu2 O12A 92.26(15) . . ?
O1 Cu2 Cu1 38.81(10) . . ?
O1 Cu2 S1B 101.83(10) . . ?
O1 Cu2 O12A 77.95(14) . . ?
O1 Cu2 N4B 169.69(15) . . ?
S1C Cu3 Cu4 139.59(4) . . ?
N4C Cu3 Cu4 131.80(12) . . ?
N4C Cu3 S1C 86.56(13) . . ?
N4C Cu3 O12C 92.66(16) . . ?
N4C Cu3 O4 170.50(16) . . ?
O12C Cu3 Cu4 39.33(10) . . ?
O12C Cu3 S1C 170.06(11) . . ?
O4 Cu3 Cu4 38.70(10) . . ?
O4 Cu3 S1C 102.60(11) . . ?
O4 Cu3 O12C 77.89(15) . . ?
S1D Cu4 Cu3 138.83(4) . . ?
O12C Cu4 Cu3 39.63(10) . . ?
O12C Cu4 S1D 172.01(11) . . ?
N4D Cu4 Cu3 131.80(12) . . ?
N4D Cu4 S1D 87.55(12) . . ?
N4D Cu4 O12C 92.48(15) . . ?
N4D Cu4 O4 170.39(16) . . ?
O4 Cu4 Cu3 38.71(10) . . ?
O4 Cu4 S1D 101.36(11) . . ?
O4 Cu4 O12C 78.19(14) . . ?
C2A S1A Cu1 92.99(17) . . ?
C2B S1B Cu2 93.23(16) . . ?
C2C S1C Cu3 93.78(17) . . ?
C2D S1D Cu4 93.22(16) . . ?
C2A N1A H1A 119.0 . . ?
C2A N1A C13A 122.0(5) . . ?
C13A N1A H1A 119.0 . . ?
N1A C2A S1A 115.9(4) . . ?
N3A C2A S1A 126.3(3) . . ?
N3A C2A N1A 117.7(4) . . ?
C2A N3A N4A 112.5(4) . . ?
N3A N4A Cu1 119.6(3) . . ?
C5A N4A Cu1 126.2(3) . . ?
C5A N4A N3A 114.2(4) . . ?
N4A C5A H5A 116.7 . . ?
N4A C5A C6A 126.6(4) . . ?
C6A C5A H5A 116.7 . . ?
C7A C6A C5A 116.1(4) . . ?
C7A C6A C9A 119.9(4) . . ?
C9A C6A C5A 124.1(5) . . ?
C6A C7A H7A 118.6 . . ?
C8A C7A C6A 122.8(4) . . ?
C8A C7A H7A 118.6 . . ?
C7A C8A C10A 122.6(4) . . ?
C7B C8A C7A 116.4(5) . . ?
C7B C8A C10A 121.0(4) . . ?
O12A C9A C6A 121.3(4) . . ?
O12A C9A C6B 121.3(4) . . ?
C6B C9A C6A 117.4(4) . . ?
C8A C10A C11B 109.2(4) . . ?
C8A C10A C11C 110.5(4) . . ?
C11A C10A C8A 112.2(4) . . ?
C11A C10A C11B 109.1(5) . . ?
C11A C10A C11C 106.9(5) . . ?
C11B C10A C11C 108.8(4) . . ?
C10A C11A H11A 109.5 . . ?
C10A C11A H11B 109.5 . . ?
C10A C11A H11C 109.5 . . ?
H11A C11A H11B 109.5 . . ?
H11A C11A H11C 109.5 . . ?
H11B C11A H11C 109.5 . . ?
C10A C11B H11D 109.5 . . ?
C10A C11B H11E 109.5 . . ?
C10A C11B H11F 109.5 . . ?
H11D C11B H11E 109.5 . . ?
H11D C11B H11F 109.5 . . ?
H11E C11B H11F 109.5 . . ?
C10A C11C H11G 109.5 . . ?
C10A C11C H11H 109.5 . . ?
C10A C11C H11I 109.5 . . ?
H11G C11C H11H 109.5 . . ?
H11G C11C H11I 109.5 . . ?
H11H C11C H11I 109.5 . . ?
Cu1 O12A Cu2 101.34(16) . . ?
C9A O12A Cu1 129.2(3) . . ?
C9A O12A Cu2 129.4(3) . . ?
N1A C13A H13A 108.7 . . ?
N1A C13A H13B 108.7 . . ?
N1A C13A C14A 114.2(4) . . ?
H13A C13A H13B 107.6 . . ?
C14A C13A H13A 108.7 . . ?
C14A C13A H13B 108.7 . . ?
C13A C14A H14A 117.8 . . ?
C15A C14A C13A 124.4(6) . . ?
C15A C14A H14A 117.8 . . ?
C14A C15A H15A 120.0 . . ?
C14A C15A H15B 120.0 . . ?
H15A C15A H15B 120.0 . . ?
C2B N1B H1B 117.3 . . ?
C2B N1B C13B 125.3(4) . . ?
C13B N1B H1B 117.3 . . ?
N1B C2B S1B 117.2(4) . . ?
N3B C2B S1B 125.3(3) . . ?
N3B C2B N1B 117.5(4) . . ?
C2B N3B N4B 114.2(4) . . ?
N3B N4B Cu2 119.7(3) . . ?
C5B N4B Cu2 125.0(3) . . ?
C5B N4B N3B 115.3(4) . . ?
N4B C5B H5B 115.8 . . ?
N4B C5B C6B 128.4(4) . . ?
C6B C5B H5B 115.8 . . ?
C9A C6B C5B 123.3(5) . . ?
C7B C6B C9A 119.8(4) . . ?
C7B C6B C5B 116.8(4) . . ?
C8A C7B C6B 123.5(4) . . ?
C8A C7B H7B 118.2 . . ?
C6B C7B H7B 118.2 . . ?
N1B C13B H13C 109.3 . . ?
N1B C13B H13D 109.3 . . ?
N1B C13B C14B 111.5(5) . . ?
H13C C13B H13D 108.0 . . ?
C14B C13B H13C 109.3 . . ?
C14B C13B H13D 109.3 . . ?
C13B C14B H14B 118.2 . . ?
C15B C14B C13B 123.6(6) . . ?
C15B C14B H14B 118.2 . . ?
C14B C15B H15C 120.0 . . ?
C14B C15B H15D 120.0 . . ?
H15C C15B H15D 120.0 . . ?
Cu2 O1 Cu1 102.57(16) . . ?
C2 O1 Cu1 121.5(3) . . ?
C2 O1 Cu2 123.4(3) . . ?
O1 C2 H2A 108.9 . . ?
O1 C2 H2B 108.9 . . ?
O1 C2 C3 113.2(4) . . ?
H2A C2 H2B 107.8 . . ?
C3 C2 H2A 108.9 . . ?
C3 C2 H2B 108.9 . . ?
C2 C3 H3A 109.5 . . ?
C2 C3 H3B 109.5 . . ?
C2 C3 H3C 109.5 . . ?
H3A C3 H3B 109.5 . . ?
H3A C3 H3C 109.5 . . ?
H3B C3 H3C 109.5 . . ?
C2C N1C H1C 118.1 . . ?
C2C N1C C13C 123.7(5) . . ?
C13C N1C H1C 118.1 . . ?
N1C C2C S1C 117.7(4) . . ?
N3C C2C S1C 125.1(3) . . ?
N3C C2C N1C 117.2(4) . . ?
C2C N3C N4C 112.1(4) . . ?
N3C N4C Cu3 120.4(3) . . ?
C5C N4C Cu3 125.4(3) . . ?
C5C N4C N3C 114.2(4) . . ?
N4C C5C H5C 116.3 . . ?
N4C C5C C6C 127.3(4) . . ?
C6C C5C H5C 116.3 . . ?
C7C C6C C5C 115.8(4) . . ?
C7C C6C C9C 119.4(4) . . ?
C9C C6C C5C 124.7(5) . . ?
C6C C7C H7C 118.3 . . ?
C8C C7C C6C 123.3(4) . . ?
C8C C7C H7C 118.3 . . ?
C7C C8C C10C 121.5(4) . . ?
C7C C8C C7D 116.8(5) . . ?
C7D C8C C10C 121.6(5) . . ?
O12C C9C C6C 120.8(4) . . ?
O12C C9C C6D 121.0(4) . . ?
C6D C9C C6C 118.2(5) . . ?
C8C C10C C11D 110.7(5) . . ?
C8C C10C C11F 111.4(5) . . ?
C11E C10C C8C 108.7(5) . . ?
C11E C10C C11D 109.1(7) . . ?
C11E C10C C11F 111.8(7) . . ?
C11F C10C C11D 105.1(5) . . ?
C10C C11D H11J 109.5 . . ?
C10C C11D H11K 109.5 . . ?
C10C C11D H11L 109.5 . . ?
H11J C11D H11K 109.5 . . ?
H11J C11D H11L 109.5 . . ?
H11K C11D H11L 109.5 . . ?
C10C C11E H11M 109.5 . . ?
C10C C11E H11N 109.5 . . ?
C10C C11E H11O 109.5 . . ?
H11M C11E H11N 109.5 . . ?
H11M C11E H11O 109.5 . . ?
H11N C11E H11O 109.5 . . ?
C10C C11F H11P 109.5 . . ?
C10C C11F H11Q 109.5 . . ?
C10C C11F H11R 109.5 . . ?
H11P C11F H11Q 109.5 . . ?
H11P C11F H11R 109.5 . . ?
H11Q C11F H11R 109.5 . . ?
Cu4 O12C Cu3 101.04(16) . . ?
C9C O12C Cu3 128.8(3) . . ?
C9C O12C Cu4 129.2(3) . . ?
N1C C13C H13E 108.6 . . ?
N1C C13C H13F 108.6 . . ?
N1C C13C C14C 114.8(4) . . ?
H13E C13C H13F 107.5 . . ?
C14C C13C H13E 108.6 . . ?
C14C C13C H13F 108.6 . . ?
C13C C14C H14C 118.2 . . ?
C15C C14C C13C 123.7(6) . . ?
C15C C14C H14C 118.2 . . ?
C14C C15C H15E 120.0 . . ?
C14C C15C H15F 120.0 . . ?
H15E C15C H15F 120.0 . . ?
C2D N1D H1D 117.2 . . ?
C2D N1D C13D 125.5(5) . . ?
C13D N1D H1D 117.2 . . ?
N1D C2D S1D 117.3(4) . . ?
N3D C2D S1D 125.5(3) . . ?
N3D C2D N1D 117.2(5) . . ?
C2D N3D N4D 113.7(4) . . ?
N3D N4D Cu4 119.6(3) . . ?
C5D N4D Cu4 125.3(3) . . ?
C5D N4D N3D 115.1(4) . . ?
N4D C5D H5D 116.4 . . ?
N4D C5D C6D 127.2(4) . . ?
C6D C5D H5D 116.4 . . ?
C9C C6D C5D 124.4(5) . . ?
C9C C6D C7D 119.4(4) . . ?
C7D C6D C5D 116.1(4) . . ?
C8C C7D C6D 122.9(5) . . ?
C8C C7D H7D 118.6 . . ?
C6D C7D H7D 118.6 . . ?
N1D C13D H13G 108.9 . . ?
N1D C13D H13H 108.9 . . ?
N1D C13D C14D 113.2(5) . . ?
H13G C13D H13H 107.8 . . ?
C14D C13D H13G 108.9 . . ?
C14D C13D H13H 108.9 . . ?
C13D C14D H14D 118.1 . . ?
C15D C14D C13D 123.8(6) . . ?
C15D C14D H14D 118.1 . . ?
C14D C15D H15G 120.0 . . ?
C14D C15D H15H 120.0 . . ?
H15G C15D H15H 120.0 . . ?
Cu4 O4 Cu3 102.59(16) . . ?
C5 O4 Cu3 123.5(3) . . ?
C5 O4 Cu4 123.7(3) . . ?
O4 C5 H5E 109.2 . . ?
O4 C5 H5F 109.2 . . ?
O4 C5 C6 112.3(4) . . ?
H5E C5 H5F 107.9 . . ?
C6 C5 H5E 109.2 . . ?
C6 C5 H5F 109.2 . . ?
C5 C6 H6A 109.5 . . ?
C5 C6 H6B 109.5 . . ?
C5 C6 H6C 109.5 . . ?
H6A C6 H6B 109.5 . . ?
H6A C6 H6C 109.5 . . ?
H6B C6 H6C 109.5 . . ?

loop_
_geom_bond_atom_site_label_1
_geom_bond_atom_site_label_2
_geom_bond_distance
_geom_bond_site_symmetry_2
_geom_bond_publ_flag
Cu1 Cu2 3.0401(7) . ?
Cu1 S1A 2.2199(13) . ?
Cu1 N4A 1.934(4) . ?
Cu1 O12A 1.960(3) . ?
Cu1 O1 1.952(3) . ?
Cu2 S1B 2.2350(13) . ?
Cu2 O12A 1.970(3) . ?
Cu2 N4B 1.946(4) . ?
Cu2 O1 1.944(3) . ?
Cu3 Cu4 3.0351(7) . ?
Cu3 S1C 2.2299(13) . ?
Cu3 N4C 1.943(4) . ?
Cu3 O12C 1.972(3) . ?
Cu3 O4 1.945(3) . ?
Cu4 S1D 2.2262(13) . ?
Cu4 O12C 1.960(3) . ?
Cu4 N4D 1.944(4) . ?
Cu4 O4 1.944(3) . ?
S1A C2A 1.751(5) . ?
S1B C2B 1.764(5) . ?
S1C C2C 1.750(5) . ?
S1D C2D 1.767(5) . ?
N1A H1A 0.8800 . ?
N1A C2A 1.371(6) . ?
N1A C13A 1.459(6) . ?
C2A N3A 1.298(7) . ?
N3A N4A 1.394(5) . ?
N4A C5A 1.287(7) . ?
C5A H5A 0.9500 . ?
C5A C6A 1.457(6) . ?
C6A C7A 1.402(7) . ?
C6A C9A 1.418(6) . ?
C7A H7A 0.9500 . ?
C7A C8A 1.392(6) . ?
C8A C10A 1.529(7) . ?
C8A C7B 1.379(6) . ?
C9A O12A 1.332(6) . ?
C9A C6B 1.417(6) . ?
C10A C11A 1.524(7) . ?
C10A C11B 1.530(7) . ?
C10A C11C 1.550(7) . ?
C11A H11A 0.9800 . ?
C11A H11B 0.9800 . ?
C11A H11C 0.9800 . ?
C11B H11D 0.9800 . ?
C11B H11E 0.9800 . ?
C11B H11F 0.9800 . ?
C11C H11G 0.9800 . ?
C11C H11H 0.9800 . ?
C11C H11I 0.9800 . ?
C13A H13A 0.9900 . ?
C13A H13B 0.9900 . ?
C13A C14A 1.503(8) . ?
C14A H14A 0.9500 . ?
C14A C15A 1.302(10) . ?
C15A H15A 0.9500 . ?
C15A H15B 0.9500 . ?
N1B H1B 0.8800 . ?
N1B C2B 1.356(5) . ?
N1B C13B 1.436(7) . ?
C2B N3B 1.304(7) . ?
N3B N4B 1.382(5) . ?
N4B C5B 1.283(7) . ?
C5B H5B 0.9500 . ?
C5B C6B 1.452(6) . ?
C6B C7B 1.395(7) . ?
C7B H7B 0.9500 . ?
C13B H13C 0.9900 . ?
C13B H13D 0.9900 . ?
C13B C14B 1.536(9) . ?
C14B H14B 0.9500 . ?
C14B C15B 1.296(9) . ?
C15B H15C 0.9500 . ?
C15B H15D 0.9500 . ?
O1 C2 1.430(7) . ?
C2 H2A 0.9900 . ?
C2 H2B 0.9900 . ?
C2 C3 1.515(7) . ?
C3 H3A 0.9800 . ?
C3 H3B 0.9800 . ?
C3 H3C 0.9800 . ?
N1C H1C 0.8800 . ?
N1C C2C 1.347(6) . ?
N1C C13C 1.474(7) . ?
C2C N3C 1.333(7) . ?
N3C N4C 1.397(5) . ?
N4C C5C 1.287(7) . ?
C5C H5C 0.9500 . ?
C5C C6C 1.447(6) . ?
C6C C7C 1.405(8) . ?
C6C C9C 1.418(6) . ?
C7C H7C 0.9500 . ?
C7C C8C 1.378(7) . ?
C8C C10C 1.535(8) . ?
C8C C7D 1.387(7) . ?
C9C O12C 1.338(7) . ?
C9C C6D 1.412(6) . ?
C10C C11D 1.548(9) . ?
C10C C11E 1.510(9) . ?
C10C C11F 1.538(8) . ?
C11D H11J 0.9800 . ?
C11D H11K 0.9800 . ?
C11D H11L 0.9800 . ?
C11E H11M 0.9800 . ?
C11E H11N 0.9800 . ?
C11E H11O 0.9800 . ?
C11F H11P 0.9800 . ?
C11F H11Q 0.9800 . ?
C11F H11R 0.9800 . ?
C13C H13E 0.9900 . ?
C13C H13F 0.9900 . ?
C13C C14C 1.489(8) . ?
C14C H14C 0.9500 . ?
C14C C15C 1.332(10) . ?
C15C H15E 0.9500 . ?
C15C H15F 0.9500 . ?
N1D H1D 0.8800 . ?
N1D C2D 1.361(6) . ?
N1D C13D 1.447(7) . ?
C2D N3D 1.303(7) . ?
N3D N4D 1.389(5) . ?
N4D C5D 1.293(7) . ?
C5D H5D 0.9500 . ?
C5D C6D 1.446(6) . ?
C6D C7D 1.412(8) . ?
C7D H7D 0.9500 . ?
C13D H13G 0.9900 . ?
C13D H13H 0.9900 . ?
C13D C14D 1.514(7) . ?
C14D H14D 0.9500 . ?
C14D C15D 1.291(8) . ?
C15D H15G 0.9500 . ?
C15D H15H 0.9500 . ?
O4 C5 1.430(6) . ?
C5 H5E 0.9900 . ?
C5 H5F 0.9900 . ?
C5 C6 1.517(7) . ?
C6 H6A 0.9800 . ?
C6 H6B 0.9800 . ?
C6 H6C 0.9800 . ?

loop_
_geom_torsion_atom_site_label_1
_geom_torsion_atom_site_label_2
_geom_torsion_atom_site_label_3
_geom_torsion_atom_site_label_4
_geom_torsion
_geom_torsion_site_symmetry_1
_geom_torsion_site_symmetry_2
_geom_torsion_site_symmetry_3
_geom_torsion_site_symmetry_4
_geom_torsion_publ_flag
Cu1 S1A C2A N1A -174.9(4) . . . . ?
Cu1 S1A C2A N3A 6.6(5) . . . . ?
Cu1 N4A C5A C6A 2.5(8) . . . . ?
Cu1 O1 C2 C3 71.0(5) . . . . ?
Cu2 S1B C2B N1B 177.5(4) . . . . ?
Cu2 S1B C2B N3B -4.2(4) . . . . ?
Cu2 N4B C5B C6B -0.9(7) . . . . ?
Cu2 O1 C2 C3 -64.3(5) . . . . ?
Cu3 S1C C2C N1C -168.8(4) . . . . ?
Cu3 S1C C2C N3C 11.3(5) . . . . ?
Cu3 N4C C5C C6C 1.9(7) . . . . ?
Cu3 O4 C5 C6 70.5(4) . . . . ?
Cu4 S1D C2D N1D 176.6(4) . . . . ?
Cu4 S1D C2D N3D -3.0(5) . . . . ?
Cu4 N4D C5D C6D -3.3(7) . . . . ?
Cu4 O4 C5 C6 -68.6(5) . . . . ?
S1A C2A N3A N4A 0.6(6) . . . . ?
S1B C2B N3B N4B 2.1(6) . . . . ?
S1C C2C N3C N4C -3.3(7) . . . . ?
S1D C2D N3D N4D -1.7(7) . . . . ?
N1A C2A N3A N4A -177.9(4) . . . . ?
N1A C13A C14A C15A 122.0(6) . . . . ?
C2A N1A C13A C14A -91.5(6) . . . . ?
C2A N3A N4A Cu1 -9.7(5) . . . . ?
C2A N3A N4A C5A 171.4(4) . . . . ?
N3A N4A C5A C6A -178.8(5) . . . . ?
N4A C5A C6A C7A -179.3(5) . . . . ?
N4A C5A C6A C9A 1.2(8) . . . . ?
C5A C6A C7A C8A -179.1(5) . . . . ?
C5A C6A C9A O12A -3.2(7) . . . . ?
C5A C6A C9A C6B 175.9(4) . . . . ?
C6A C7A C8A C10A -178.9(5) . . . . ?
C6A C7A C8A C7B 2.6(7) . . . . ?
C6A C9A O12A Cu1 1.5(6) . . . . ?
C6A C9A O12A Cu2 178.3(3) . . . . ?
C6A C9A C6B C5B -173.3(4) . . . . ?
C6A C9A C6B C7B 3.7(7) . . . . ?
C7A C6A C9A O12A 177.3(4) . . . . ?
C7A C6A C9A C6B -3.6(7) . . . . ?
C7A C8A C10A C11A 20.8(7) . . . . ?
C7A C8A C10A C11B -100.3(5) . . . . ?
C7A C8A C10A C11C 140.1(5) . . . . ?
C7A C8A C7B C6B -2.5(7) . . . . ?
C9A C6A C7A C8A 0.4(7) . . . . ?
C9A C6B C7B C8A -0.7(7) . . . . ?
C10A C8A C7B C6B 179.0(4) . . . . ?
O12A C9A C6B C5B 5.8(7) . . . . ?
O12A C9A C6B C7B -177.2(4) . . . . ?
C13A N1A C2A S1A -173.7(4) . . . . ?
C13A N1A C2A N3A 5.0(7) . . . . ?
N1B C2B N3B N4B -179.6(4) . . . . ?
N1B C13B C14B C15B 146.7(6) . . . . ?
C2B N1B C13B C14B 87.1(6) . . . . ?
C2B N3B N4B Cu2 2.0(6) . . . . ?
C2B N3B N4B C5B -177.8(4) . . . . ?
N3B N4B C5B C6B 178.9(4) . . . . ?
N4B C5B C6B C9A -5.2(8) . . . . ?
N4B C5B C6B C7B 177.7(5) . . . . ?
C5B C6B C7B C8A 176.5(5) . . . . ?
C6B C9A O12A Cu1 -177.6(3) . . . . ?
C6B C9A O12A Cu2 -0.8(6) . . . . ?
C7B C8A C10A C11A -160.8(5) . . . . ?
C7B C8A C10A C11B 78.1(6) . . . . ?
C7B C8A C10A C11C -41.5(6) . . . . ?
C13B N1B C2B S1B -1.0(7) . . . . ?
C13B N1B C2B N3B -179.5(5) . . . . ?
N1C C2C N3C N4C 176.8(4) . . . . ?
N1C C13C C14C C15C -122.8(6) . . . . ?
C2C N1C C13C C14C 87.3(7) . . . . ?
C2C N3C N4C Cu3 -9.4(6) . . . . ?
C2C N3C N4C C5C 172.1(4) . . . . ?
N3C N4C C5C C6C -179.7(5) . . . . ?
N4C C5C C6C C7C 177.2(5) . . . . ?
N4C C5C C6C C9C -3.7(8) . . . . ?
C5C C6C C7C C8C 179.8(5) . . . . ?
C5C C6C C9C O12C -0.4(7) . . . . ?
C5C C6C C9C C6D 179.3(4) . . . . ?
C6C C7C C8C C10C -176.7(5) . . . . ?
C6C C7C C8C C7D 0.1(7) . . . . ?
C6C C9C O12C Cu3 5.7(6) . . . . ?
C6C C9C O12C Cu4 171.9(3) . . . . ?
C6C C9C C6D C5D -174.5(4) . . . . ?
C6C C9C C6D C7D 1.8(7) . . . . ?
C7C C6C C9C O12C 178.7(4) . . . . ?
C7C C6C C9C C6D -1.6(7) . . . . ?
C7C C8C C10C C11D -30.1(7) . . . . ?
C7C C8C C10C C11E 89.7(8) . . . . ?
C7C C8C C10C C11F -146.6(5) . . . . ?
C7C C8C C7D C6D 0.1(8) . . . . ?
C9C C6C C7C C8C 0.7(8) . . . . ?
C9C C6D C7D C8C -1.1(8) . . . . ?
C10C C8C C7D C6D 176.9(5) . . . . ?
O12C C9C C6D C5D 5.2(7) . . . . ?
O12C C9C C6D C7D -178.5(4) . . . . ?
C13C N1C C2C S1C 173.8(4) . . . . ?
C13C N1C C2C N3C -6.3(8) . . . . ?
N1D C2D N3D N4D 178.7(4) . . . . ?
N1D C13D C14D C15D 162.4(6) . . . . ?
C2D N1D C13D C14D 119.6(6) . . . . ?
C2D N3D N4D Cu4 6.8(6) . . . . ?
C2D N3D N4D C5D -173.4(4) . . . . ?
N3D N4D C5D C6D 176.9(5) . . . . ?
N4D C5D C6D C9C 0.5(8) . . . . ?
N4D C5D C6D C7D -175.9(5) . . . . ?
C5D C6D C7D C8C 175.5(5) . . . . ?
C6D C9C O12C Cu3 -174.0(3) . . . . ?
C6D C9C O12C Cu4 -7.8(6) . . . . ?
C7D C8C C10C C11D 153.3(5) . . . . ?
C7D C8C C10C C11E -86.9(8) . . . . ?
C7D C8C C10C C11F 36.7(7) . . . . ?
C13D N1D C2D S1D 0.5(7) . . . . ?
C13D N1D C2D N3D -179.9(5) . . . . ?
